data_7009219
loop_
_publ_author_name
'Gr\"oer, Thomas'
'Scheer, Manfred'

_publ_section_title
;
 Structure and reactivity of transition metal substituted
 dichloroantimony and dichlorobismuth complexes&#x200A;&#x2020;
;
_journal_issue 5
_journal_name_full 'Journal of the Chemical Society, Dalton Transactions'
_journal_page_first 647
_journal_paper_doi 10.1039/a909394j
_journal_year 2000
_chemical_formula_sum 'C28 H31 Fe3 O5 Sb'
_chemical_formula_weight 736.83
_chemical_name_systematic
; 
 ? 
;
_space_group_IT_number 2
_symmetry_cell_setting triclinic
_symmetry_space_group_name_Hall '-P 1'
_symmetry_space_group_name_H-M 'P -1'
_atom_sites_solution_hydrogens geom
_atom_sites_solution_primary direct
_atom_sites_solution_secondary difmap
_audit_creation_method SHELXL-97
_cell_angle_alpha 73.79(3)
_cell_angle_beta 89.82(3)
_cell_angle_gamma 88.65(3)
_cell_formula_units_Z 2
_cell_length_a 6.9597(14)
_cell_length_b 13.363(3)
_cell_length_c 15.702(3)
_cell_measurement_reflns_used 1291
_cell_measurement_temperature 200(1)
_cell_measurement_theta_max 25.83
_cell_measurement_theta_min 2.70
_cell_volume 1401.9(5)
_computing_cell_refinement 'STOE IPDS software'
_computing_data_collection 'STOE IPDS software'
_computing_data_reduction 'STOE REDU4'
_computing_molecular_graphics SIEMENS-XP
_computing_publication_material SHELXL-97
_computing_structure_refinement 'SHELXL-97 (Sheldrick, 1997)'
_computing_structure_solution 'SHELXS-97 (Sheldrick, 1990)'
_diffrn_ambient_temperature 200(1)
_diffrn_measured_fraction_theta_full 0.925
_diffrn_measured_fraction_theta_max 0.925
_diffrn_measurement_device_type 'STOE IPDS'
_diffrn_radiation_monochromator graphite
_diffrn_radiation_source 'fine-focus sealed tube'
_diffrn_radiation_type MoK\a
_diffrn_radiation_wavelength 0.71073
_diffrn_reflns_av_R_equivalents 0.0306
_diffrn_reflns_av_sigmaI/netI 0.0427
_diffrn_reflns_limit_h_max 8
_diffrn_reflns_limit_h_min -8
_diffrn_reflns_limit_k_max 16
_diffrn_reflns_limit_k_min -16
_diffrn_reflns_limit_l_max 19
_diffrn_reflns_limit_l_min -19
_diffrn_reflns_number 8651
_diffrn_reflns_theta_full 25.83
_diffrn_reflns_theta_max 25.83
_diffrn_reflns_theta_min 2.70
_exptl_absorpt_coefficient_mu 2.510
_exptl_absorpt_correction_T_max 0.8831
_exptl_absorpt_correction_T_min 0.4209
_exptl_absorpt_correction_type numerical
_exptl_crystal_colour red
_exptl_crystal_density_diffrn 1.746
_exptl_crystal_density_method 'not measured'
_exptl_crystal_description plate
_exptl_crystal_F_000 736
_exptl_crystal_size_max 0.20
_exptl_crystal_size_mid 0.16
_exptl_crystal_size_min 0.08
_refine_diff_density_max 0.880
_refine_diff_density_min -0.953
_refine_diff_density_rms 0.137
_refine_ls_extinction_method none
_refine_ls_goodness_of_fit_ref 1.052
_refine_ls_hydrogen_treatment mixed
_refine_ls_matrix_type full
_refine_ls_number_parameters 340
_refine_ls_number_reflns 5017
_refine_ls_number_restraints 0
_refine_ls_restrained_S_all 1.052
_refine_ls_R_factor_all 0.0479
_refine_ls_R_factor_gt 0.0334
_refine_ls_shift/su_max 0.000
_refine_ls_shift/su_mean 0.000
_refine_ls_structure_factor_coef Fsqd
_refine_ls_weighting_details 'calc w=1/[\s^2^(Fo^2^)+(0.0546P)^2^+2.3856P] where P=(Fo^2^+2Fc^2^)/3'
_refine_ls_weighting_scheme calc
_refine_ls_wR_factor_gt 0.0823
_refine_ls_wR_factor_ref 0.1027
_reflns_number_gt 4011
_reflns_number_total 5017
_reflns_threshold_expression >2sigma(I)
_cod_data_source_file a909394j.txt
_cod_data_source_block sbfe3
_cod_depositor_comments
;
The following automatic conversions were performed:
'_atom_site_symetry_multiplicity' tag replaced with
'_atom_site_symmetry_multiplicity'.

Automatic conversion script
Id: cif_correct_tags 1440 2010-10-19 06:21:57Z saulius 
;
_cod_original_cell_volume 1401.8(5)
_cod_original_sg_symbol_H-M P-1
_cod_database_code 7009219

loop_
_symmetry_equiv_pos_as_xyz
'x, y, z'
'-x, -y, -z'

loop_
_atom_site_label
_atom_site_type_symbol
_atom_site_fract_x
_atom_site_fract_y
_atom_site_fract_z
_atom_site_U_iso_or_equiv
_atom_site_adp_type
_atom_site_occupancy
_atom_site_symmetry_multiplicity
_atom_site_calc_flag
_atom_site_refinement_flags
_atom_site_disorder_assembly
_atom_site_disorder_group
Sb Sb 0.14282(5) 0.23925(2) 0.69490(2) 0.02204(11) Uani 1 1 d . . .
Fe1 Fe 0.27007(11) 0.36326(5) 0.78761(4) 0.02248(17) Uani 1 1 d . . .
Fe2 Fe 0.32185(12) 0.24021(5) 0.55060(5) 0.02557(18) Uani 1 1 d . . .
Fe3 Fe 0.32306(11) 0.07184(5) 0.68686(5) 0.02518(18) Uani 1 1 d . . .
C1 C 0.5087(9) 0.3287(4) 0.7785(4) 0.0286(12) Uani 1 1 d . . .
O1 O 0.6730(7) 0.3149(4) 0.7735(3) 0.0506(12) Uani 1 1 d . . .
C2 C 0.2712(9) 0.4544(4) 0.6822(4) 0.0327(13) Uani 1 1 d . . .
O2 O 0.2780(8) 0.5165(3) 0.6151(3) 0.0546(13) Uani 1 1 d . . .
C3 C 0.5063(9) 0.3121(4) 0.5753(3) 0.0325(13) Uani 1 1 d . . .
O3 O 0.6358(7) 0.3625(3) 0.5839(3) 0.0428(10) Uani 1 1 d . . .
C4 C 0.5114(9) 0.0923(4) 0.7519(4) 0.0316(13) Uani 1 1 d . . .
O4 O 0.6436(7) 0.0935(3) 0.7969(3) 0.0458(11) Uani 1 1 d . . .
O5 O 0.6254(7) 0.0852(3) 0.5575(3) 0.0420(10) Uani 1 1 d . . .
C5 C 0.4849(8) 0.1193(4) 0.5844(3) 0.0277(11) Uani 1 1 d . . .
C6 C 0.3045(8) 0.3872(4) 0.9150(3) 0.0263(11) Uani 1 1 d . . .
H6 H 0.4249 0.3970 0.9395 0.032 Uiso 1 1 calc R . .
C7 C 0.2178(8) 0.2883(4) 0.9260(3) 0.0250(11) Uani 1 1 d . . .
C8 C 0.0416(8) 0.3099(4) 0.8781(3) 0.0268(11) Uani 1 1 d . . .
H8 H -0.0482 0.2593 0.8731 0.032 Uiso 1 1 calc R . .
C9 C 0.0213(8) 0.4189(4) 0.8389(3) 0.0267(11) Uani 1 1 d . . .
H9 H -0.0832 0.4534 0.8029 0.032 Uiso 1 1 calc R . .
C10 C 0.1855(8) 0.4680(4) 0.8627(3) 0.0268(11) Uani 1 1 d . . .
C11 C 0.2177(10) 0.5837(4) 0.8450(4) 0.0343(13) Uani 1 1 d . . .
C12 C 0.1726(12) 0.6117(5) 0.9320(4) 0.0476(17) Uani 1 1 d . . .
H12A H 0.1968 0.6857 0.9240 0.071 Uiso 1 1 calc R . .
H12B H 0.2550 0.5693 0.9797 0.071 Uiso 1 1 calc R . .
H12C H 0.0375 0.5978 0.9476 0.071 Uiso 1 1 calc R . .
C13 C 0.4280(11) 0.6084(5) 0.8208(5) 0.0476(17) Uani 1 1 d . . .
H13A H 0.4454 0.6838 0.8069 0.071 Uiso 1 1 calc R . .
H13B H 0.4625 0.5845 0.7691 0.071 Uiso 1 1 calc R . .
H13C H 0.5108 0.5727 0.8710 0.071 Uiso 1 1 calc R . .
C14 C 0.0868(12) 0.6486(4) 0.7724(5) 0.0497(18) Uani 1 1 d . . .
H14A H 0.1049 0.7228 0.7663 0.075 Uiso 1 1 calc R . .
H14B H -0.0473 0.6313 0.7876 0.075 Uiso 1 1 calc R . .
H14C H 0.1183 0.6338 0.7161 0.075 Uiso 1 1 calc R . .
C15 C 0.2866(9) 0.1853(4) 0.9885(4) 0.0315(12) Uani 1 1 d . . .
C16 C 0.1851(13) 0.0954(5) 0.9668(5) 0.060(2) Uani 1 1 d . . .
H16A H 0.2154 0.0952 0.9058 0.090 Uiso 1 1 calc R . .
H16B H 0.0459 0.1040 0.9727 0.090 Uiso 1 1 calc R . .
H16C H 0.2289 0.0293 1.0079 0.090 Uiso 1 1 calc R . .
C17 C 0.2316(12) 0.1896(5) 1.0834(4) 0.0538(19) Uani 1 1 d . . .
H17A H 0.0914 0.1928 1.0884 0.081 Uiso 1 1 calc R . .
H17B H 0.2863 0.2516 1.0946 0.081 Uiso 1 1 calc R . .
H17C H 0.2825 0.1270 1.1269 0.081 Uiso 1 1 calc R . .
C18 C 0.4994(10) 0.1686(5) 0.9849(4) 0.0434(15) Uani 1 1 d . . .
H18A H 0.5363 0.1681 0.9248 0.065 Uiso 1 1 calc R . .
H18B H 0.5364 0.1016 1.0268 0.065 Uiso 1 1 calc R . .
H18C H 0.5648 0.2250 1.0008 0.065 Uiso 1 1 calc R . .
C19 C 0.2568(11) 0.3608(5) 0.4358(4) 0.0466(17) Uani 1 1 d . . .
H19 H 0.3036 0.4295 0.4247 0.056 Uiso 1 1 calc R . .
C20 C 0.3503(11) 0.2764(5) 0.4123(4) 0.0456(16) Uani 1 1 d . . .
H20 H 0.4707 0.2779 0.3833 0.055 Uiso 1 1 calc R . .
C21 C 0.2302(12) 0.1904(5) 0.4404(4) 0.0515(19) Uani 1 1 d . . .
H21 H 0.2552 0.1229 0.4334 0.062 Uiso 1 1 calc R . .
C22 C 0.0676(11) 0.2208(6) 0.4804(4) 0.0507(18) Uani 1 1 d . . .
H22 H -0.0369 0.1779 0.5051 0.061 Uiso 1 1 calc R . .
C23 C 0.0865(11) 0.3256(5) 0.4775(4) 0.0485(17) Uani 1 1 d . . .
H23 H -0.0032 0.3660 0.5004 0.058 Uiso 1 1 calc R . .
C24 C 0.2401(16) -0.0516(6) 0.6350(5) 0.070(3) Uani 1 1 d . . .
H24 H 0.2717 -0.0567 0.5774 0.085 Uiso 1 1 calc R . .
C25 C 0.0728(14) -0.0033(6) 0.6587(6) 0.066(3) Uani 1 1 d . . .
H25 H -0.0282 0.0305 0.6200 0.080 Uiso 1 1 calc R . .
C26 C 0.0847(11) -0.0150(5) 0.7498(6) 0.056(2) Uani 1 1 d . . .
H26 H -0.0080 0.0090 0.7846 0.067 Uiso 1 1 calc R . .
C27 C 0.2533(12) -0.0669(5) 0.7799(5) 0.054(2) Uani 1 1 d . . .
H27 H 0.2973 -0.0844 0.8395 0.065 Uiso 1 1 calc R . .
C28 C 0.3495(12) -0.0901(5) 0.7116(6) 0.058(2) Uani 1 1 d . . .
H28 H 0.4699 -0.1262 0.7157 0.070 Uiso 1 1 calc R . .

loop_
_atom_site_aniso_label
_atom_site_aniso_U_11
_atom_site_aniso_U_22
_atom_site_aniso_U_33
_atom_site_aniso_U_23
_atom_site_aniso_U_13
_atom_site_aniso_U_12
Sb 0.0195(2) 0.02328(17) 0.02600(18) -0.01136(12) 0.00121(13) -0.00026(12)
Fe1 0.0248(5) 0.0189(3) 0.0239(4) -0.0064(3) -0.0006(3) -0.0002(3)
Fe2 0.0280(5) 0.0252(4) 0.0240(4) -0.0075(3) 0.0015(3) -0.0023(3)
Fe3 0.0288(5) 0.0208(3) 0.0272(4) -0.0087(3) 0.0031(3) -0.0019(3)
C1 0.027(4) 0.028(3) 0.031(3) -0.010(2) -0.003(2) -0.002(2)
O1 0.031(3) 0.067(3) 0.056(3) -0.021(2) 0.000(2) 0.001(2)
C2 0.038(4) 0.026(3) 0.034(3) -0.010(2) 0.001(2) 0.006(2)
O2 0.078(4) 0.037(2) 0.038(2) 0.007(2) 0.006(2) 0.009(2)
C3 0.043(4) 0.031(3) 0.022(2) -0.006(2) 0.007(2) 0.001(2)
O3 0.034(3) 0.050(2) 0.045(2) -0.0123(19) 0.0017(19) -0.018(2)
C4 0.042(4) 0.020(2) 0.033(3) -0.009(2) 0.005(3) 0.004(2)
O4 0.037(3) 0.053(3) 0.051(3) -0.020(2) -0.015(2) 0.006(2)
O5 0.039(3) 0.043(2) 0.048(2) -0.0208(19) 0.015(2) 0.0041(19)
C5 0.026(3) 0.031(3) 0.031(3) -0.014(2) -0.002(2) -0.002(2)
C6 0.031(3) 0.027(2) 0.021(2) -0.0081(19) -0.001(2) -0.001(2)
C7 0.030(3) 0.026(2) 0.019(2) -0.0054(19) -0.001(2) 0.004(2)
C8 0.030(3) 0.023(2) 0.029(3) -0.010(2) 0.003(2) -0.003(2)
C9 0.024(3) 0.024(2) 0.032(3) -0.009(2) 0.002(2) 0.002(2)
C10 0.037(3) 0.022(2) 0.023(2) -0.0092(19) 0.003(2) 0.001(2)
C11 0.050(4) 0.018(2) 0.035(3) -0.008(2) 0.001(3) -0.004(2)
C12 0.073(5) 0.027(3) 0.049(4) -0.022(3) 0.004(3) -0.001(3)
C13 0.059(5) 0.029(3) 0.054(4) -0.010(3) 0.008(3) -0.017(3)
C14 0.071(5) 0.024(3) 0.051(4) -0.007(3) -0.015(3) 0.006(3)
C15 0.038(4) 0.023(2) 0.031(3) -0.002(2) -0.002(2) 0.001(2)
C16 0.078(6) 0.021(3) 0.074(5) -0.001(3) -0.026(4) -0.004(3)
C17 0.074(6) 0.044(4) 0.034(3) 0.005(3) 0.004(3) 0.018(3)
C18 0.039(4) 0.041(3) 0.044(3) -0.002(3) -0.012(3) 0.013(3)
C19 0.066(5) 0.037(3) 0.029(3) 0.004(2) -0.014(3) -0.005(3)
C20 0.058(5) 0.051(4) 0.025(3) -0.006(3) 0.002(3) 0.001(3)
C21 0.083(6) 0.044(4) 0.028(3) -0.012(3) -0.014(3) -0.004(3)
C22 0.039(5) 0.069(5) 0.038(3) -0.005(3) -0.014(3) -0.017(3)
C23 0.061(5) 0.048(4) 0.034(3) -0.009(3) -0.004(3) 0.013(3)
C24 0.128(9) 0.044(4) 0.053(4) -0.034(4) 0.035(5) -0.057(5)
C25 0.075(7) 0.037(4) 0.076(5) 0.005(4) -0.028(5) -0.031(4)
C26 0.051(5) 0.033(3) 0.088(6) -0.024(3) 0.029(4) -0.021(3)
C27 0.067(6) 0.036(3) 0.049(4) 0.005(3) -0.012(4) -0.017(3)
C28 0.056(5) 0.021(3) 0.098(6) -0.017(3) 0.008(4) -0.001(3)

loop_
_atom_type_symbol
_atom_type_description
_atom_type_scat_dispersion_real
_atom_type_scat_dispersion_imag
_atom_type_scat_source
C C 0.0033 0.0016 'International Tables Vol C Tables 4.2.6.8 and 6.1.1.4'
H H 0.0000 0.0000 'International Tables Vol C Tables 4.2.6.8 and 6.1.1.4'
O O 0.0106 0.0060 'International Tables Vol C Tables 4.2.6.8 and 6.1.1.4'
Fe Fe 0.3463 0.8444 'International Tables Vol C Tables 4.2.6.8 and 6.1.1.4'
Sb Sb -0.5866 1.5461 'International Tables Vol C Tables 4.2.6.8 and 6.1.1.4'

loop_
_geom_angle_atom_site_label_1
_geom_angle_atom_site_label_2
_geom_angle_atom_site_label_3
_geom_angle
_geom_angle_site_symmetry_1
_geom_angle_site_symmetry_3
_geom_angle_publ_flag
Fe3 Sb Fe2 61.56(4) . . ?
Fe3 Sb Fe1 123.13(3) . . ?
Fe2 Sb Fe1 117.51(3) . . ?
C1 Fe1 C2 92.1(3) . . ?
C1 Fe1 C9 159.1(2) . . ?
C2 Fe1 C9 98.5(2) . . ?
C1 Fe1 C6 94.5(2) . . ?
C2 Fe1 C6 129.5(2) . . ?
C9 Fe1 C6 65.0(2) . . ?
C1 Fe1 C8 136.5(2) . . ?
C2 Fe1 C8 131.0(3) . . ?
C9 Fe1 C8 39.08(19) . . ?
C6 Fe1 C8 64.7(2) . . ?
C1 Fe1 C10 121.5(2) . . ?
C2 Fe1 C10 97.8(2) . . ?
C9 Fe1 C10 39.4(2) . . ?
C6 Fe1 C10 38.6(2) . . ?
C8 Fe1 C10 65.58(19) . . ?
C1 Fe1 C7 101.0(2) . . ?
C2 Fe1 C7 162.8(2) . . ?
C9 Fe1 C7 65.6(2) . . ?
C6 Fe1 C7 39.01(19) . . ?
C8 Fe1 C7 38.8(2) . . ?
C10 Fe1 C7 65.80(18) . . ?
C1 Fe1 Sb 93.82(18) . . ?
C2 Fe1 Sb 82.21(19) . . ?
C9 Fe1 Sb 105.34(15) . . ?
C6 Fe1 Sb 146.76(14) . . ?
C8 Fe1 Sb 87.61(14) . . ?
C10 Fe1 Sb 144.59(16) . . ?
C7 Fe1 Sb 107.76(14) . . ?
C3 Fe2 C5 89.0(3) . . ?
C3 Fe2 C19 90.1(3) . . ?
C5 Fe2 C19 138.1(3) . . ?
C3 Fe2 C20 100.2(3) . . ?
C5 Fe2 C20 99.5(3) . . ?
C19 Fe2 C20 39.7(3) . . ?
C3 Fe2 C23 116.6(3) . . ?
C5 Fe2 C23 151.3(2) . . ?
C19 Fe2 C23 38.2(3) . . ?
C20 Fe2 C23 65.1(3) . . ?
C3 Fe2 C21 137.5(3) . . ?
C5 Fe2 C21 88.4(3) . . ?
C19 Fe2 C21 65.1(3) . . ?
C20 Fe2 C21 38.9(3) . . ?
C23 Fe2 C21 64.3(3) . . ?
C3 Fe2 C22 153.6(3) . . ?
C5 Fe2 C22 114.0(3) . . ?
C19 Fe2 C22 64.3(3) . . ?
C20 Fe2 C22 64.8(3) . . ?
C23 Fe2 C22 38.3(3) . . ?
C21 Fe2 C22 38.2(3) . . ?
C3 Fe2 Sb 91.91(17) . . ?
C5 Fe2 Sb 103.71(16) . . ?
C19 Fe2 Sb 118.2(2) . . ?
C20 Fe2 Sb 154.0(2) . . ?
C23 Fe2 Sb 88.84(18) . . ?
C21 Fe2 Sb 129.8(2) . . ?
C22 Fe2 Sb 94.7(2) . . ?
C3 Fe2 Fe3 103.33(18) . . ?
C5 Fe2 Fe3 46.88(16) . . ?
C19 Fe2 Fe3 166.2(2) . . ?
C20 Fe2 Fe3 137.64(19) . . ?
C23 Fe2 Fe3 129.6(2) . . ?
C21 Fe2 Fe3 105.42(18) . . ?
C22 Fe2 Fe3 101.94(19) . . ?
Sb Fe2 Fe3 59.10(3) . . ?
C4 Fe3 C5 88.5(2) . . ?
C4 Fe3 C27 92.0(3) . . ?
C5 Fe3 C27 139.1(3) . . ?
C4 Fe3 C28 99.6(3) . . ?
C5 Fe3 C28 101.5(3) . . ?
C27 Fe3 C28 38.2(3) . . ?
C4 Fe3 C24 135.5(4) . . ?
C5 Fe3 C24 87.8(2) . . ?
C27 Fe3 C24 64.0(3) . . ?
C28 Fe3 C24 38.5(3) . . ?
C4 Fe3 C26 118.9(3) . . ?
C5 Fe3 C26 149.9(3) . . ?
C27 Fe3 C26 37.9(3) . . ?
C28 Fe3 C26 64.1(3) . . ?
C24 Fe3 C26 64.3(3) . . ?
C4 Fe3 C25 155.5(3) . . ?
C5 Fe3 C25 112.2(3) . . ?
C27 Fe3 C25 63.9(3) . . ?
C28 Fe3 C25 64.6(3) . . ?
C24 Fe3 C25 38.8(4) . . ?
C26 Fe3 C25 38.3(3) . . ?
C4 Fe3 Sb 92.55(17) . . ?
C5 Fe3 Sb 103.20(16) . . ?
C27 Fe3 Sb 117.6(2) . . ?
C28 Fe3 Sb 152.7(2) . . ?
C24 Fe3 Sb 131.4(3) . . ?
C26 Fe3 Sb 88.6(2) . . ?
C25 Fe3 Sb 95.1(3) . . ?
C4 Fe3 Fe2 103.16(17) . . ?
C5 Fe3 Fe2 46.09(17) . . ?
C27 Fe3 Fe2 164.6(2) . . ?
C28 Fe3 Fe2 138.9(3) . . ?
C24 Fe3 Fe2 105.7(2) . . ?
C26 Fe3 Fe2 128.3(2) . . ?
C25 Fe3 Fe2 100.8(2) . . ?
Sb Fe3 Fe2 59.34(3) . . ?
O1 C1 Fe1 173.3(5) . . ?
O2 C2 Fe1 176.8(6) . . ?
O3 C3 Fe2 173.8(5) . . ?
O4 C4 Fe3 171.8(5) . . ?
O5 C5 Fe2 138.3(4) . . ?
O5 C5 Fe3 134.6(4) . . ?
Fe2 C5 Fe3 87.0(2) . . ?
C10 C6 C7 110.3(5) . . ?
C10 C6 Fe1 71.1(3) . . ?
C7 C6 Fe1 71.6(3) . . ?
C8 C7 C6 105.9(4) . . ?
C8 C7 C15 127.5(5) . . ?
C6 C7 C15 125.9(5) . . ?
C8 C7 Fe1 69.5(3) . . ?
C6 C7 Fe1 69.4(3) . . ?
C15 C7 Fe1 133.0(4) . . ?
C9 C8 C7 109.1(5) . . ?
C9 C8 Fe1 69.9(3) . . ?
C7 C8 Fe1 71.7(3) . . ?
C8 C9 C10 108.3(5) . . ?
C8 C9 Fe1 71.1(3) . . ?
C10 C9 Fe1 71.3(3) . . ?
C6 C10 C9 106.4(4) . . ?
C6 C10 C11 125.8(5) . . ?
C9 C10 C11 127.5(5) . . ?
C6 C10 Fe1 70.2(3) . . ?
C9 C10 Fe1 69.3(3) . . ?
C11 C10 Fe1 130.2(4) . . ?
C10 C11 C14 112.2(5) . . ?
C10 C11 C13 110.4(5) . . ?
C14 C11 C13 109.9(5) . . ?
C10 C11 C12 106.9(4) . . ?
C14 C11 C12 108.8(5) . . ?
C13 C11 C12 108.5(5) . . ?
C18 C15 C7 112.7(5) . . ?
C18 C15 C16 109.3(6) . . ?
C7 C15 C16 109.9(5) . . ?
C18 C15 C17 108.8(5) . . ?
C7 C15 C17 106.2(4) . . ?
C16 C15 C17 109.8(6) . . ?
C23 C19 C20 108.2(6) . . ?
C23 C19 Fe2 71.8(4) . . ?
C20 C19 Fe2 70.2(3) . . ?
C21 C20 C19 106.7(7) . . ?
C21 C20 Fe2 71.6(3) . . ?
C19 C20 Fe2 70.1(3) . . ?
C22 C21 C20 108.5(6) . . ?
C22 C21 Fe2 71.7(4) . . ?
C20 C21 Fe2 69.5(4) . . ?
C21 C22 C23 107.8(6) . . ?
C21 C22 Fe2 70.1(4) . . ?
C23 C22 Fe2 69.9(4) . . ?
C19 C23 C22 108.8(7) . . ?
C19 C23 Fe2 70.0(4) . . ?
C22 C23 Fe2 71.9(4) . . ?
C28 C24 C25 107.3(7) . . ?
C28 C24 Fe3 69.5(4) . . ?
C25 C24 Fe3 71.1(4) . . ?
C26 C25 C24 107.0(8) . . ?
C26 C25 Fe3 70.3(4) . . ?
C24 C25 Fe3 70.1(4) . . ?
C27 C26 C25 107.7(7) . . ?
C27 C26 Fe3 69.3(4) . . ?
C25 C26 Fe3 71.4(4) . . ?
C26 C27 C28 110.1(7) . . ?
C26 C27 Fe3 72.8(4) . . ?
C28 C27 Fe3 71.4(4) . . ?
C27 C28 C24 107.9(7) . . ?
C27 C28 Fe3 70.5(4) . . ?
C24 C28 Fe3 72.0(4) . . ?

loop_
_geom_bond_atom_site_label_1
_geom_bond_atom_site_label_2
_geom_bond_distance
_geom_bond_site_symmetry_2
_geom_bond_publ_flag
Sb Fe3 2.5726(10) . ?
Sb Fe2 2.5793(10) . ?
Sb Fe1 2.6597(10) . ?
Fe1 C1 1.729(6) . ?
Fe1 C2 1.759(6) . ?
Fe1 C9 2.112(5) . ?
Fe1 C6 2.127(5) . ?
Fe1 C8 2.128(5) . ?
Fe1 C10 2.139(5) . ?
Fe1 C7 2.157(5) . ?
Fe2 C3 1.729(6) . ?
Fe2 C5 1.902(6) . ?
Fe2 C19 2.098(6) . ?
Fe2 C20 2.098(6) . ?
Fe2 C23 2.121(7) . ?
Fe2 C21 2.125(6) . ?
Fe2 C22 2.147(7) . ?
Fe2 Fe3 2.6364(14) . ?
Fe3 C4 1.737(7) . ?
Fe3 C5 1.927(5) . ?
Fe3 C27 2.081(6) . ?
Fe3 C28 2.093(6) . ?
Fe3 C24 2.124(6) . ?
Fe3 C26 2.125(6) . ?
Fe3 C25 2.139(7) . ?
C1 O1 1.160(7) . ?
C2 O2 1.147(7) . ?
C3 O3 1.168(7) . ?
C4 O4 1.165(7) . ?
O5 C5 1.194(7) . ?
C6 C10 1.412(8) . ?
C6 C7 1.431(7) . ?
C7 C8 1.422(8) . ?
C7 C15 1.518(7) . ?
C8 C9 1.418(7) . ?
C9 C10 1.433(8) . ?
C10 C11 1.515(7) . ?
C11 C14 1.517(9) . ?
C11 C13 1.531(9) . ?
C11 C12 1.543(8) . ?
C15 C18 1.496(9) . ?
C15 C16 1.526(9) . ?
C15 C17 1.552(8) . ?
C19 C23 1.380(11) . ?
C19 C20 1.424(10) . ?
C20 C21 1.405(10) . ?
C21 C22 1.398(11) . ?
C22 C23 1.398(10) . ?
C24 C28 1.391(12) . ?
C24 C25 1.415(13) . ?
C25 C26 1.399(12) . ?
C26 C27 1.365(11) . ?
C27 C28 1.365(11) . ?
